data_4327568
loop_
_publ_author_name
'Joel T. Mague'
'Jamin L. Krinsky'

_publ_section_title
;
 Synthetic and Structural Studies of the Coordination Behavior of
 2-Pyridylbis(diphenylphosphino)methane
;
_journal_name_full 'Inorganic Chemistry'
_journal_page_first 1962
_journal_page_last 1971
_journal_paper_doi 10.1021/ic001266+
_journal_volume 40
_journal_year 2001
_chemical_formula_moiety '((((C6 H5)2 P)2 C H (C5 H4 N)) Cl2 Cd)2 (C H3 O H)2'
_chemical_formula_sum 'C32 H33 Cd Cl2 N O2 P2'
_chemical_formula_weight 708.83
_chemical_name_systematic
; 
 Dichlorobis(mu-chloro)bis(2-pyridylbis(diphenylphosphino)methane)dicadmium  
 Methanol solvate
;
_space_group_IT_number 2
_symmetry_cell_setting triclinic
_symmetry_space_group_name_Hall '-P 1'
_symmetry_space_group_name_H-M 'P -1'
_atom_sites_solution_hydrogens geom
_atom_sites_solution_primary Patterson
_atom_sites_solution_secondary difmap
_audit_creation_method SHELXL-97
_cell_angle_alpha 87.710(14)
_cell_angle_beta 68.52(2)
_cell_angle_gamma 62.25(2)
_cell_formula_units_Z 2
_cell_length_a 11.167(2)
_cell_length_b 11.957(2)
_cell_length_c 15.079(3)
_cell_measurement_reflns_used 25
_cell_measurement_temperature 293(2)
_cell_measurement_theta_max 24.55
_cell_measurement_theta_min 18.74
_cell_volume 1637.1(7)
_computing_cell_refinement 'CAD-4 Software (Enraf-Nonius, 1989)'
_computing_data_collection 'CAD-4 Software (Enraf-Nonius, 1989)'
_computing_data_reduction 'XCAD4 (Harms & Wocadlo, 1987)'
_computing_molecular_graphics 'SHELXTL (Bruker AXS, 1997)'
_computing_publication_material 'SHELXTL (Bruker AXS, 1997)'
_computing_structure_refinement 'SHELXL-97 (Sheldrick, 1997)'
_computing_structure_solution 'SHELXS-97 (Sheldrick, 1990)'
_diffrn_ambient_temperature 293(2)
_diffrn_measurement_device_type 'Enraf-Nonius CAD-4'
_diffrn_measurement_method '\q/2\q scans'
_diffrn_radiation_monochromator graphite
_diffrn_radiation_source 'fine-focus sealed tube'
_diffrn_radiation_type MoK\a
_diffrn_radiation_wavelength 0.71073
_diffrn_reflns_av_R_equivalents 0.0206
_diffrn_reflns_av_sigmaI/netI 0.0535
_diffrn_reflns_limit_h_max 13
_diffrn_reflns_limit_h_min 0
_diffrn_reflns_limit_k_max 14
_diffrn_reflns_limit_k_min -13
_diffrn_reflns_limit_l_max 18
_diffrn_reflns_limit_l_min -17
_diffrn_reflns_number 6772
_diffrn_reflns_theta_max 26.01
_diffrn_reflns_theta_min 1.95
_diffrn_standards_decay_% 5.6
_diffrn_standards_interval_time 120
_diffrn_standards_number 2
_exptl_absorpt_coefficient_mu 0.956
_exptl_absorpt_correction_T_max 0.8209
_exptl_absorpt_correction_T_min 0.7599
_exptl_absorpt_correction_type empirical
_exptl_absorpt_process_details '\y scan (North, et al., 1968)'
_exptl_crystal_colour Colorless
_exptl_crystal_density_diffrn 1.438
_exptl_crystal_description Column
_exptl_crystal_F_000 720
_exptl_crystal_size_max 0.53
_exptl_crystal_size_mid 0.33
_exptl_crystal_size_min 0.17
_refine_diff_density_max 0.597
_refine_diff_density_min -0.493
_refine_diff_density_rms 0.079
_refine_ls_extinction_method none
_refine_ls_goodness_of_fit_all 1.049
_refine_ls_hydrogen_treatment riding
_refine_ls_matrix_type full
_refine_ls_number_parameters 361
_refine_ls_number_reflns 6421
_refine_ls_number_restraints 0
_refine_ls_restrained_S_all 1.052
_refine_ls_R_factor_all 0.0739
_refine_ls_R_factor_gt 0.0329
_refine_ls_shift/su_max -0.100
_refine_ls_shift/su_mean 0.004
_refine_ls_structure_factor_coef Fsqd
_refine_ls_weighting_details ' w=1/[\s^2^(Fo^2^)+(0.0452P)^2^+0.6998P] where P=(Fo^2^+2Fc^2^)/3'
_refine_ls_weighting_scheme calc
_refine_ls_wR_factor_gt 0.0829
_refine_ls_wR_factor_ref 0.0942
_reflns_number_gt 4699
_reflns_number_total 6424
_reflns_threshold_expression >2sigma(I)
_cod_data_source_file ic0012662B_02.cif
_cod_data_source_block 2
_cod_original_cell_volume 1637.2(5)
_cod_database_code 4327568

loop_
_symmetry_equiv_pos_as_xyz
'x, y, z'
'-x, -y, -z'

loop_
_atom_site_label
_atom_site_type_symbol
_atom_site_fract_x
_atom_site_fract_y
_atom_site_fract_z
_atom_site_U_iso_or_equiv
_atom_site_adp_type
_atom_site_occupancy
_atom_site_calc_flag
_atom_site_refinement_flags
Cd Cd 0.82039(3) 0.51796(2) 0.59662(2) 0.03860(9) Uani 1 d .
Cl1 Cl 1.09216(10) 0.44882(10) 0.57797(6) 0.0529(2) Uani 1 d .
Cl2 Cl 0.82690(13) 0.31393(10) 0.61086(9) 0.0662(3) Uani 1 d .
P1 P 0.68293(9) 0.71052(8) 0.73422(6) 0.0341(2) Uani 1 d .
P2 P 0.45419(9) 0.63924(8) 0.85239(6) 0.0364(2) Uani 1 d .
N N 0.5692(3) 0.6407(3) 0.6049(2) 0.0427(7) Uani 1 d .
C1 C 0.6976(4) 0.8503(3) 0.6944(2) 0.0402(8) Uani 1 d .
C2 C 0.5808(5) 0.9721(4) 0.7200(3) 0.0622(11) Uani 1 d .
H2 H 0.4863(5) 0.9866(4) 0.7576(3) 0.075 Uiso 1 calc R
C3 C 0.6048(7) 1.0750(4) 0.6889(4) 0.0811(15) Uani 1 d .
H3 H 0.5261(7) 1.1580(4) 0.7076(4) 0.097 Uiso 1 calc R
C4 C 0.7413(7) 1.0545(5) 0.6320(4) 0.079(2) Uani 1 d .
H4 H 0.7556(7) 1.1232(5) 0.6108(4) 0.094 Uiso 1 calc R
C5 C 0.8590(6) 0.9328(5) 0.6055(4) 0.0790(14) Uani 1 d .
H5 H 0.9527(6) 0.9193(5) 0.5669(4) 0.095 Uiso 1 calc R
C6 C 0.8383(5) 0.8295(4) 0.6362(3) 0.0586(10) Uani 1 d .
H6 H 0.9179(5) 0.7471(4) 0.6180(3) 0.070 Uiso 1 calc R
C7 C 0.7025(4) 0.6999(3) 0.8488(2) 0.0392(7) Uani 1 d .
C8 C 0.6509(5) 0.8076(4) 0.9124(3) 0.0565(10) Uani 1 d .
H8 H 0.6105(5) 0.8881(4) 0.8946(3) 0.068 Uiso 1 calc R
C9 C 0.6586(6) 0.7971(6) 1.0024(3) 0.0782(14) Uani 1 d .
H9 H 0.6234(6) 0.8700(6) 1.0449(3) 0.094 Uiso 1 calc R
C10 C 0.7186(6) 0.6785(7) 1.0278(4) 0.084(2) Uani 1 d .
H10 H 0.7227(6) 0.6709(7) 1.0884(4) 0.101 Uiso 1 calc R
C11 C 0.7723(6) 0.5716(6) 0.9656(4) 0.0762(14) Uani 1 d .
H11 H 0.8140(6) 0.4914(6) 0.9835(4) 0.091 Uiso 1 calc R
C12 C 0.7653(4) 0.5812(4) 0.8759(3) 0.0559(10) Uani 1 d .
H12 H 0.8031(4) 0.5075(4) 0.8335(3) 0.067 Uiso 1 calc R
C13 C 0.3443(4) 0.7495(3) 0.9670(2) 0.0426(8) Uani 1 d .
C14 C 0.2511(5) 0.8803(4) 0.9792(3) 0.0629(11) Uani 1 d .
H14 H 0.2398(5) 0.9185(4) 0.9258(3) 0.075 Uiso 1 calc R
C15 C 0.1754(6) 0.9542(5) 1.0690(4) 0.086(2) Uani 1 d .
H15 H 0.1144(6) 1.0418(5) 1.0760(4) 0.104 Uiso 1 calc R
C16 C 0.1901(6) 0.8985(7) 1.1481(4) 0.098(2) Uani 1 d .
H16 H 0.1383(6) 0.9486(7) 1.2088(4) 0.117 Uiso 1 calc R
C17 C 0.2788(7) 0.7721(7) 1.1390(3) 0.096(2) Uani 1 d .
H17 H 0.2879(7) 0.7351(7) 1.1932(3) 0.115 Uiso 1 calc R
C18 C 0.3568(5) 0.6969(5) 1.0487(3) 0.0658(12) Uani 1 d .
H18 H 0.4185(5) 0.6096(5) 1.0429(3) 0.079 Uiso 1 calc R
C19 C 0.3203(4) 0.6160(3) 0.8252(2) 0.0393(7) Uani 1 d .
C20 C 0.1697(4) 0.6945(4) 0.8652(3) 0.0618(11) Uani 1 d .
H20 H 0.1293(4) 0.7681(4) 0.9085(3) 0.074 Uiso 1 calc R
C21 C 0.0784(5) 0.6647(5) 0.8415(4) 0.0792(15) Uani 1 d .
H21 H -0.0229(5) 0.7184(5) 0.8688(4) 0.095 Uiso 1 calc R
C22 C 0.1361(5) 0.5566(5) 0.7779(3) 0.0751(14) Uani 1 d .
H22 H 0.0741(5) 0.5376(5) 0.7618(3) 0.090 Uiso 1 calc R
C23 C 0.2853(5) 0.4761(5) 0.7381(3) 0.0645(12) Uani 1 d .
H23 H 0.3244(5) 0.4024(5) 0.6953(3) 0.077 Uiso 1 calc R
C24 C 0.3774(4) 0.5051(4) 0.7617(3) 0.0511(9) Uani 1 d .
H24 H 0.4784(4) 0.4501(4) 0.7351(3) 0.061 Uiso 1 calc R
C25 C 0.4907(3) 0.7507(3) 0.7653(2) 0.0354(7) Uani 1 d .
H25 H 0.4135(3) 0.8372(3) 0.8010(2) 0.043 Uiso 1 d R
C26 C 0.4627(4) 0.7363(3) 0.6771(2) 0.0404(8) Uani 1 d .
C27 C 0.3272(5) 0.8149(4) 0.6733(3) 0.0591(10) Uani 1 d .
H27 H 0.2545(5) 0.8822(4) 0.7232(3) 0.071 Uiso 1 calc R
C28 C 0.3004(5) 0.7929(5) 0.5951(4) 0.0744(14) Uani 1 d .
H28 H 0.2094(5) 0.8447(5) 0.5919(4) 0.089 Uiso 1 calc R
C29 C 0.4095(5) 0.6938(5) 0.5224(3) 0.0658(12) Uani 1 d .
H29 H 0.3938(5) 0.6764(5) 0.4693(3) 0.079 Uiso 1 calc R
C30 C 0.5413(5) 0.6212(4) 0.5295(3) 0.0557(10) Uani 1 d .
H30 H 0.6157(5) 0.5547(4) 0.4795(3) 0.067 Uiso 1 calc R
C31 C 0.3144(13) 1.1230(14) 0.5794(12) 0.259(9) Uani 1 d .
O1 O 0.1712(11) 1.1292(7) 0.6301(6) 0.237(5) Uani 1 d .
C32 C 0.0860(8) 1.2106(8) 0.8670(6) 0.135(3) Uani 1 d .
O2 O 0.1977(6) 1.1084(6) 0.8084(4) 0.155(2) Uani 1 d .

loop_
_atom_site_aniso_label
_atom_site_aniso_U_11
_atom_site_aniso_U_22
_atom_site_aniso_U_33
_atom_site_aniso_U_23
_atom_site_aniso_U_13
_atom_site_aniso_U_12
Cd 0.03891(14) 0.03745(14) 0.03684(14) 0.00226(9) -0.00919(10) -0.02050(11)
Cl1 0.0432(5) 0.0791(7) 0.0395(5) 0.0149(4) -0.0170(4) -0.0318(5)
Cl2 0.0788(7) 0.0488(6) 0.0771(7) 0.0132(5) -0.0225(6) -0.0419(5)
P1 0.0353(4) 0.0339(4) 0.0332(4) 0.0044(3) -0.0106(3) -0.0189(4)
P2 0.0330(4) 0.0371(4) 0.0365(4) 0.0063(3) -0.0112(4) -0.0168(4)
N 0.042(2) 0.053(2) 0.0368(15) 0.0071(13) -0.0156(13) -0.0264(14)
C1 0.053(2) 0.041(2) 0.036(2) 0.0079(14) -0.019(2) -0.029(2)
C2 0.073(3) 0.044(2) 0.070(3) 0.013(2) -0.025(2) -0.030(2)
C3 0.105(4) 0.047(3) 0.098(4) 0.024(2) -0.045(3) -0.038(3)
C4 0.129(5) 0.070(3) 0.089(4) 0.038(3) -0.058(3) -0.078(4)
C5 0.093(4) 0.086(4) 0.091(4) 0.031(3) -0.034(3) -0.072(3)
C6 0.061(3) 0.058(2) 0.065(3) 0.016(2) -0.018(2) -0.040(2)
C7 0.032(2) 0.048(2) 0.037(2) 0.0064(14) -0.0128(14) -0.021(2)
C8 0.062(3) 0.060(2) 0.045(2) 0.005(2) -0.024(2) -0.025(2)
C9 0.086(4) 0.104(4) 0.044(2) -0.003(2) -0.025(2) -0.045(3)
C10 0.090(4) 0.134(5) 0.051(3) 0.035(3) -0.040(3) -0.063(4)
C11 0.079(3) 0.099(4) 0.077(3) 0.053(3) -0.049(3) -0.052(3)
C12 0.053(2) 0.062(2) 0.064(3) 0.023(2) -0.029(2) -0.033(2)
C13 0.039(2) 0.051(2) 0.037(2) 0.0053(15) -0.0118(15) -0.024(2)
C14 0.064(3) 0.056(2) 0.043(2) -0.003(2) -0.011(2) -0.017(2)
C15 0.082(4) 0.072(3) 0.068(3) -0.024(3) -0.013(3) -0.018(3)
C16 0.084(4) 0.126(5) 0.049(3) -0.028(3) -0.016(3) -0.029(4)
C17 0.098(4) 0.129(5) 0.038(2) 0.010(3) -0.027(3) -0.038(4)
C18 0.067(3) 0.079(3) 0.042(2) 0.014(2) -0.020(2) -0.029(2)
C19 0.038(2) 0.042(2) 0.036(2) 0.0067(14) -0.0106(14) -0.022(2)
C20 0.040(2) 0.067(3) 0.069(3) -0.010(2) -0.016(2) -0.020(2)
C21 0.040(2) 0.102(4) 0.086(3) -0.019(3) -0.017(2) -0.031(2)
C22 0.068(3) 0.116(4) 0.063(3) 0.000(3) -0.023(2) -0.062(3)
C23 0.076(3) 0.079(3) 0.052(2) -0.004(2) -0.018(2) -0.053(3)
C24 0.051(2) 0.053(2) 0.045(2) 0.003(2) -0.010(2) -0.028(2)
C25 0.030(2) 0.034(2) 0.035(2) 0.0038(13) -0.0089(13) -0.0129(13)
C26 0.041(2) 0.045(2) 0.041(2) 0.0161(15) -0.018(2) -0.025(2)
C27 0.047(2) 0.060(2) 0.062(3) 0.011(2) -0.029(2) -0.015(2)
C28 0.059(3) 0.091(4) 0.081(3) 0.027(3) -0.046(3) -0.030(3)
C29 0.075(3) 0.089(3) 0.058(3) 0.020(2) -0.041(2) -0.048(3)
C30 0.059(2) 0.072(3) 0.045(2) 0.009(2) -0.023(2) -0.037(2)
C31 0.160(10) 0.246(15) 0.389(22) 0.221(16) -0.142(13) -0.100(11)
O1 0.320(12) 0.136(6) 0.241(9) 0.053(6) -0.197(10) -0.037(7)
C32 0.085(5) 0.133(6) 0.146(7) -0.030(5) -0.028(5) -0.031(5)
O2 0.119(4) 0.142(5) 0.111(4) 0.012(3) -0.031(3) -0.001(3)

loop_
_atom_type_symbol
_atom_type_description
_atom_type_scat_dispersion_real
_atom_type_scat_dispersion_imag
_atom_type_scat_source
C C 0.0033 0.0016 'International Tables Vol C Tables 4.2.6.8 and 6.1.1.4'
H H 0.0000 0.0000 'International Tables Vol C Tables 4.2.6.8 and 6.1.1.4'
N N 0.0061 0.0033 'International Tables Vol C Tables 4.2.6.8 and 6.1.1.4'
P P 0.1023 0.0942 'International Tables Vol C Tables 4.2.6.8 and 6.1.1.4'
Cl Cl 0.1484 0.1585 'International Tables Vol C Tables 4.2.6.8 and 6.1.1.4'
Cd Cd -0.8075 1.2024 'International Tables Vol C Tables 4.2.6.8 and 6.1.1.4'
O O 0.0106 0.0060 'International Tables Vol C Tables 4.2.6.8 and 6.1.1.4'

loop_
_geom_angle_atom_site_label_1
_geom_angle_atom_site_label_2
_geom_angle_atom_site_label_3
_geom_angle
_geom_angle_site_symmetry_1
_geom_angle_site_symmetry_3
_geom_angle_publ_flag
Cl2 Cd N 97.20(8) . . y
Cl2 Cd Cl1 112.02(4) . 2_766 y
N Cd Cl1 87.59(7) . 2_766 y
Cl2 Cd P1 126.43(4) . . y
N Cd P1 73.30(7) . . y
Cl1 Cd P1 119.83(4) 2_766 . y
Cl2 Cd Cl1 99.43(4) . . y
N Cd Cl1 163.29(7) . . y
Cl1 Cd Cl1 84.73(4) 2_766 . y
P1 Cd Cl1 97.80(4) . . y
Cd Cl1 Cd 95.27(4) 2_766 . y
C7 P1 C1 105.6(2) . . ?
C7 P1 C25 104.49(15) . . ?
C1 P1 C25 106.5(2) . . ?
C7 P1 Cd 123.97(12) . . ?
C1 P1 Cd 113.55(11) . . ?
C25 P1 Cd 101.12(11) . . ?
C19 P2 C13 103.9(2) . . ?
C19 P2 C25 102.81(15) . . ?
C13 P2 C25 100.8(2) . . ?
C30 N C26 118.8(3) . . ?
C30 N Cd 118.7(3) . . ?
C26 N Cd 122.1(2) . . ?
C2 C1 C6 119.7(3) . . ?
C2 C1 P1 123.9(3) . . ?
C6 C1 P1 116.4(3) . . ?
C1 C2 C3 119.5(5) . . ?
C4 C3 C2 120.6(5) . . ?
C3 C4 C5 120.3(4) . . ?
C4 C5 C6 120.2(5) . . ?
C5 C6 C1 119.7(4) . . ?
C12 C7 C8 118.5(3) . . ?
C12 C7 P1 119.4(3) . . ?
C8 C7 P1 122.0(3) . . ?
C7 C8 C9 120.8(4) . . ?
C10 C9 C8 119.2(5) . . ?
C11 C10 C9 120.8(4) . . ?
C10 C11 C12 120.4(5) . . ?
C11 C12 C7 120.3(4) . . ?
C18 C13 C14 117.3(4) . . ?
C18 C13 P2 116.5(3) . . ?
C14 C13 P2 126.2(3) . . ?
C15 C14 C13 121.1(4) . . ?
C16 C15 C14 119.9(5) . . ?
C17 C16 C15 120.6(5) . . ?
C16 C17 C18 120.0(5) . . ?
C13 C18 C17 121.1(5) . . ?
C20 C19 C24 118.4(4) . . ?
C20 C19 P2 125.7(3) . . ?
C24 C19 P2 115.8(3) . . ?
C19 C20 C21 120.6(4) . . ?
C22 C21 C20 120.4(4) . . ?
C21 C22 C23 120.1(4) . . ?
C22 C23 C24 119.8(4) . . ?
C23 C24 C19 120.7(4) . . ?
C26 C25 P1 111.8(2) . . ?
C26 C25 P2 111.5(2) . . ?
P1 C25 P2 106.4(2) . . ?
N C26 C27 120.7(3) . . ?
N C26 C25 118.4(3) . . ?
C27 C26 C25 120.8(3) . . ?
C28 C27 C26 119.7(4) . . ?
C29 C28 C27 119.1(4) . . ?
C30 C29 C28 118.6(4) . . ?
N C30 C29 123.2(4) . . ?

loop_
_geom_bond_atom_site_label_1
_geom_bond_atom_site_label_2
_geom_bond_distance
_geom_bond_site_symmetry_2
_geom_bond_publ_flag
Cd Cl2 2.4099(10) . y
Cd N 2.442(3) . y
Cd Cl1 2.5372(11) 2_766 y
Cd P1 2.5925(11) . y
Cd Cl1 2.6515(11) . y
Cl1 Cd 2.5372(11) 2_766 y
P1 C7 1.812(3) . ?
P1 C1 1.812(3) . ?
P1 C25 1.838(3) . ?
P2 C19 1.824(4) . ?
P2 C13 1.831(4) . ?
P2 C25 1.908(3) . ?
N C30 1.339(5) . ?
N C26 1.339(5) . ?
C1 C2 1.371(5) . ?
C1 C6 1.394(5) . ?
C2 C3 1.405(6) . ?
C3 C4 1.353(7) . ?
C4 C5 1.374(8) . ?
C5 C6 1.390(6) . ?
C7 C12 1.381(5) . ?
C7 C8 1.383(5) . ?
C8 C9 1.390(6) . ?
C9 C10 1.366(7) . ?
C10 C11 1.358(8) . ?
C11 C12 1.381(6) . ?
C13 C18 1.384(5) . ?
C13 C14 1.389(5) . ?
C14 C15 1.375(6) . ?
C15 C16 1.367(8) . ?
C16 C17 1.345(8) . ?
C17 C18 1.386(7) . ?
C19 C20 1.381(5) . ?
C19 C24 1.395(5) . ?
C20 C21 1.382(6) . ?
C21 C22 1.369(7) . ?
C22 C23 1.372(7) . ?
C23 C24 1.384(6) . ?
C25 C26 1.506(5) . ?
C26 C27 1.382(5) . ?
C27 C28 1.381(6) . ?
C28 C29 1.369(7) . ?
C29 C30 1.360(6) . ?
C31 O1 1.465(14) . ?
C32 O2 1.300(8) . ?
